data_2216225
loop_
_publ_author_name
'Lin Li'
'Hui Zhang'
'Mei-Ling Zhang'
'Sai Bi'

_publ_section_title
\m-Fumarato-\k^4^<i>O</i>,<i>O</i>';<i>O</i>'',<i>O</i>'''-bis[aqua(2,9-dimethyl-1,10-phenanthroline-\k^2^<i>N</i>,<i>N</i>)(nitrato-\k^2^<i>O</i>,<i>O</i>')manganese(II)]
_journal_coeditor_code AT2488
_journal_issue 12
_journal_name_full 'Acta Crystallographica Section E'
_journal_page_first m3096
_journal_page_last m3096
_journal_paper_doi 10.1107/S1600536807059090
_journal_volume 63
_journal_year 2007
_chemical_formula_iupac '[Mn2 (C4 H2 O4) (N O3)2 (C14 H12 N2)2 (H2 O)2]'
_chemical_formula_moiety 'C32 H30 Mn2 N6 O12'
_chemical_formula_sum 'C32 H30 Mn2 N6 O12'
_chemical_formula_weight 800.50
_chemical_name_systematic
;
\m-Fumarato-\k^4^<i>O</i>,<i>O</i>';<i>O</i>'',<i>O</i>'''-bis[aqua(2,9-
dimethyl-1,10-phenanthroline-\k^2^<i>N</i>,<i>N</i>)(nitrato-
\k^2^O,O')manganese(II)]
;
_space_group_IT_number 14
_symmetry_cell_setting monoclinic
_symmetry_space_group_name_Hall '-P 2ybc'
_symmetry_space_group_name_H-M 'P 1 21/c 1'
_atom_sites_solution_hydrogens geom
_atom_sites_solution_primary direct
_atom_sites_solution_secondary difmap
_audit_creation_method SHELXL-97
_cell_angle_alpha 90.00
_cell_angle_beta 113.532(10)
_cell_angle_gamma 90.00
_cell_formula_units_Z 2
_cell_length_a 12.034(2)
_cell_length_b 9.1824(16)
_cell_length_c 16.416(2)
_cell_measurement_reflns_used 5923
_cell_measurement_temperature 293(2)
_cell_measurement_theta_max 26.03
_cell_measurement_theta_min 2.22
_cell_volume 1663.1(5)
_computing_cell_refinement 'SAINT (Siemens, 1996)'
_computing_data_collection 'SMART (Siemens, 1996)'
_computing_data_reduction SAINT
_computing_molecular_graphics 'SHELXTL (Sheldrick, 1997b)'
_computing_publication_material
;
SHELXTL, PARST (Nardelli, 1995) and PLATON (Spek, 2003)
;
_computing_structure_refinement 'SHELXL97 (Sheldrick, 1997a)'
_computing_structure_solution 'SHELXS97 (Sheldrick, 1997a)'
_diffrn_ambient_temperature 293(2)
_diffrn_detector_area_resol_mean 8.33
_diffrn_measured_fraction_theta_full 0.993
_diffrn_measured_fraction_theta_max 0.993
_diffrn_measurement_device_type
;
Siemens SMART 1000 CCD area-detector diffractometer
;
_diffrn_measurement_method '\w scans'
_diffrn_radiation_monochromator graphite
_diffrn_radiation_source 'fine-focus sealed tube'
_diffrn_radiation_type MoK\a
_diffrn_radiation_wavelength 0.71073
_diffrn_reflns_av_R_equivalents 0.0131
_diffrn_reflns_av_sigmaI/netI 0.0144
_diffrn_reflns_limit_h_max 13
_diffrn_reflns_limit_h_min -14
_diffrn_reflns_limit_k_max 11
_diffrn_reflns_limit_k_min -10
_diffrn_reflns_limit_l_max 18
_diffrn_reflns_limit_l_min -20
_diffrn_reflns_number 8963
_diffrn_reflns_theta_full 26.05
_diffrn_reflns_theta_max 26.05
_diffrn_reflns_theta_min 1.85
_diffrn_standards_number 0
_exptl_absorpt_coefficient_mu 0.827
_exptl_absorpt_correction_T_max 0.8520
_exptl_absorpt_correction_T_min 0.7226
_exptl_absorpt_correction_type multi-scan
_exptl_absorpt_process_details '(SADABS; Sheldrick, 1996)'
_exptl_crystal_colour colourless
_exptl_crystal_density_diffrn 1.587
_exptl_crystal_density_method 'not measured'
_exptl_crystal_description block
_exptl_crystal_F_000 820
_exptl_crystal_size_max 0.42
_exptl_crystal_size_mid 0.33
_exptl_crystal_size_min 0.20
_refine_diff_density_max 0.771
_refine_diff_density_min -0.864
_refine_ls_extinction_method none
_refine_ls_goodness_of_fit_ref 1.057
_refine_ls_hydrogen_treatment constr
_refine_ls_matrix_type full
_refine_ls_number_parameters 230
_refine_ls_number_reflns 3266
_refine_ls_number_restraints 0
_refine_ls_restrained_S_all 1.057
_refine_ls_R_factor_all 0.0465
_refine_ls_R_factor_gt 0.0432
_refine_ls_shift/su_max 0.001
_refine_ls_shift/su_mean 0.000
_refine_ls_structure_factor_coef Fsqd
_refine_ls_weighting_details 'calc w=1/[\s^2^(Fo^2^)+(0.0858P)^2^+1.1575P] where P=(Fo^2^+2Fc^2^)/3'
_refine_ls_weighting_scheme calc
_refine_ls_wR_factor_gt 0.1302
_refine_ls_wR_factor_ref 0.1343
_reflns_number_gt 2951
_reflns_number_total 3266
_reflns_threshold_expression I>2\s(I)
_cod_data_source_file at2488.cif
_cod_data_source_block I
_cod_original_cell_volume 1663.1(4)
_cod_original_sg_symbol_H-M 'P 21/c'
_cod_database_code 2216225
_cod_database_fobs_code 2216225

loop_
_symmetry_equiv_pos_as_xyz
'x, y, z'
'-x, y+1/2, -z+1/2'
'-x, -y, -z'
'x, -y-1/2, z-1/2'

loop_
_atom_site_type_symbol
_atom_site_label
_atom_site_fract_x
_atom_site_fract_y
_atom_site_fract_z
_atom_site_U_iso_or_equiv
_atom_site_adp_type
_atom_site_calc_flag
_atom_site_refinement_flags
_atom_site_occupancy
Mn Mn1 0.17583(3) 0.18538(4) 0.32962(2) 0.03045(16) Uani d . 1
O O2 0.1578(2) 0.4355(3) 0.31837(15) 0.0611(6) Uani d . 1
C C13 0.4425(3) 0.1767(3) 0.43220(19) 0.0417(6) Uani d . 1
C C17 0.0603(2) 0.0233(3) 0.40796(17) 0.0428(6) Uani d . 1
N N1 0.3457(2) 0.2379(3) 0.44183(15) 0.0428(5) Uani d . 1
O O1 0.2395(2) 0.3349(2) 0.2384(2) 0.0683(7) Uani d . 1
O O3 0.0941(2) 0.1538(2) 0.41663(15) 0.0567(5) Uani d . 1
N N2 0.3019(2) 0.0450(2) 0.30670(14) 0.0397(5) Uani d . 1
N N3 0.2067(2) 0.4487(2) 0.26373(17) 0.0484(6) Uani d . 1
O O4 0.07726(19) -0.0591(2) 0.35325(14) 0.0544(5) Uani d . 1
C C12 0.4195(2) 0.0740(3) 0.36088(18) 0.0414(6) Uani d . 1
C C18 0.0025(2) -0.0354(3) 0.46628(18) 0.0441(6) Uani d . 1
H H18A -0.0319 -0.1278 0.4539 0.066 Uiso calc R 1
C C2 0.3652(3) 0.3286(3) 0.5095(2) 0.0511(7) Uani d . 1
C C8 0.5185(3) 0.0068(3) 0.3506(2) 0.0504(7) Uani d . 1
C C7 0.6398(3) 0.0422(4) 0.4098(3) 0.0644(9) Uani d . 1
H H7A 0.7047 -0.0016 0.4023 0.077 Uiso calc R 1
C C9 0.4917(3) -0.0945(4) 0.2813(2) 0.0600(8) Uani d . 1
H H9A 0.5539 -0.1406 0.2713 0.072 Uiso calc R 1
C C5 0.5638(3) 0.2069(3) 0.4898(2) 0.0528(7) Uani d . 1
C C10 0.3740(3) -0.1249(3) 0.2288(2) 0.0565(8) Uani d . 1
H H10A 0.3560 -0.1941 0.1839 0.068 Uiso calc R 1
C C3 0.4854(3) 0.3626(4) 0.5702(2) 0.0635(9) Uani d . 1
H H3A 0.4976 0.4256 0.6174 0.076 Uiso calc R 1
C C14 0.1502(3) -0.0849(4) 0.1806(2) 0.0568(7) Uani d . 1
H H14A 0.0965 -0.0275 0.1979 0.085 Uiso calc R 1
H H14B 0.1336 -0.1864 0.1843 0.085 Uiso calc R 1
H H14C 0.1380 -0.0613 0.1207 0.085 Uiso calc R 1
C C4 0.5817(3) 0.3042(4) 0.5597(2) 0.0633(9) Uani d . 1
H H4A 0.6599 0.3284 0.5989 0.076 Uiso calc R 1
C C11 0.2793(3) -0.0527(3) 0.24174(18) 0.0442(6) Uani d . 1
C C1 0.2607(4) 0.3946(4) 0.5233(2) 0.0686(9) Uani d . 1
H H1A 0.1862 0.3616 0.4776 0.103 Uiso calc R 1
H H1B 0.2652 0.4988 0.5210 0.103 Uiso calc R 1
H H1C 0.2634 0.3657 0.5803 0.103 Uiso calc R 1
C C6 0.6609(3) 0.1381(4) 0.4763(2) 0.0626(9) Uani d . 1
H H6A 0.7404 0.1597 0.5140 0.075 Uiso calc R 1
O O1W 0.0156(2) 0.1824(2) 0.21622(17) 0.0578(6) Uani d . 1
H H1W1 -0.0327 0.1265 0.2237 0.069 Uiso calc R 1
H H2W1 -0.0054 0.2661 0.1999 0.087 Uiso d R 1
O O5 0.2199(2) 0.5687(3) 0.23736(19) 0.0756(7) Uiso d . 1

loop_
_atom_site_aniso_label
_atom_site_aniso_U_11
_atom_site_aniso_U_22
_atom_site_aniso_U_33
_atom_site_aniso_U_12
_atom_site_aniso_U_13
_atom_site_aniso_U_23
Mn1 0.0309(2) 0.0322(2) 0.0326(2) -0.00011(12) 0.01727(17) 0.00015(13)
O2 0.0537(12) 0.0752(16) 0.0575(13) -0.0015(11) 0.0255(10) 0.0064(11)
C13 0.0423(14) 0.0407(14) 0.0415(14) -0.0010(10) 0.0162(11) 0.0109(10)
C17 0.0358(12) 0.0532(15) 0.0381(13) -0.0041(11) 0.0136(10) 0.0003(11)
N1 0.0481(12) 0.0426(12) 0.0398(11) -0.0047(10) 0.0198(9) 0.0004(9)
O1 0.0637(15) 0.0486(13) 0.102(2) 0.0047(10) 0.0423(14) -0.0012(12)
O3 0.0667(14) 0.0573(12) 0.0567(12) -0.0170(10) 0.0358(11) -0.0034(10)
N2 0.0453(12) 0.0376(11) 0.0415(11) -0.0011(9) 0.0228(9) 0.0032(9)
N3 0.0459(12) 0.0379(12) 0.0585(14) -0.0027(9) 0.0178(11) 0.0094(10)
O4 0.0573(12) 0.0651(13) 0.0474(11) 0.0009(10) 0.0278(9) -0.0037(10)
C12 0.0426(13) 0.0400(13) 0.0451(13) 0.0035(10) 0.0213(11) 0.0132(11)
C18 0.0422(13) 0.0474(15) 0.0442(13) -0.0074(11) 0.0189(11) -0.0016(11)
C2 0.0658(19) 0.0458(16) 0.0423(15) -0.0082(13) 0.0223(14) -0.0016(11)
C8 0.0516(15) 0.0492(15) 0.0602(17) 0.0110(12) 0.0327(14) 0.0188(13)
C7 0.0453(16) 0.074(2) 0.078(2) 0.0169(15) 0.0287(15) 0.0304(19)
C9 0.068(2) 0.0586(18) 0.070(2) 0.0212(15) 0.0448(17) 0.0157(16)
C5 0.0458(15) 0.0536(17) 0.0506(16) -0.0047(13) 0.0104(13) 0.0191(13)
C10 0.080(2) 0.0460(16) 0.0567(17) 0.0093(15) 0.0415(17) 0.0026(14)
C3 0.079(2) 0.0575(18) 0.0435(16) -0.0178(17) 0.0134(15) -0.0053(14)
C14 0.0668(19) 0.0561(17) 0.0536(17) -0.0095(15) 0.0304(15) -0.0129(14)
C4 0.0570(19) 0.064(2) 0.0495(18) -0.0160(15) 0.0014(15) 0.0098(14)
C11 0.0577(16) 0.0393(13) 0.0441(14) -0.0016(12) 0.0293(12) 0.0020(11)
C1 0.084(2) 0.070(2) 0.063(2) -0.0124(18) 0.0406(19) -0.0252(17)
C6 0.0400(15) 0.071(2) 0.068(2) 0.0019(15) 0.0119(14) 0.0243(18)
O1W 0.0517(12) 0.0504(13) 0.0666(14) -0.0075(9) 0.0186(11) 0.0087(9)

loop_
_atom_type_symbol
_atom_type_description
_atom_type_scat_dispersion_real
_atom_type_scat_dispersion_imag
_atom_type_scat_source
C C 0.0033 0.0016 'International Tables Vol C Tables 4.2.6.8 and 6.1.1.4'
H H 0.0000 0.0000 'International Tables Vol C Tables 4.2.6.8 and 6.1.1.4'
N N 0.0061 0.0033 'International Tables Vol C Tables 4.2.6.8 and 6.1.1.4'
O O 0.0106 0.0060 'International Tables Vol C Tables 4.2.6.8 and 6.1.1.4'
Mn Mn 0.3368 0.7283 'International Tables Vol C Tables 4.2.6.8 and 6.1.1.4'

loop_
_geom_angle_atom_site_label_1
_geom_angle_atom_site_label_2
_geom_angle_atom_site_label_3
_geom_angle_site_symmetry_1
_geom_angle
O3 Mn1 O1W . 95.18(10)
O3 Mn1 N2 . 127.51(9)
O1W Mn1 N2 . 107.74(9)
O3 Mn1 N1 . 89.52(9)
O1W Mn1 N1 . 167.68(8)
N2 Mn1 N1 . 77.92(9)
O3 Mn1 O2 . 98.08(8)
O1W Mn1 O2 . 85.28(8)
N2 Mn1 O2 . 129.58(8)
N1 Mn1 O2 . 82.78(9)
O3 Mn1 O1 . 152.37(9)
O1W Mn1 O1 . 81.98(9)
N2 Mn1 O1 . 78.87(8)
N1 Mn1 O1 . 88.57(9)
O2 Mn1 O1 . 54.35(8)
N3 O2 Mn1 . 95.62(18)
N1 C13 C5 . 123.0(3)
N1 C13 C12 . 118.1(2)
C5 C13 C12 . 118.9(3)
O3 C17 O4 . 121.4(3)
O3 C17 C18 . 119.0(3)
O4 C17 C18 . 119.6(3)
C13 N1 C2 . 118.8(3)
C13 N1 Mn1 . 111.50(18)
C2 N1 Mn1 . 129.3(2)
N3 O1 Mn1 . 92.88(18)
C17 O3 Mn1 . 106.22(18)
C11 N2 C12 . 118.6(2)
C11 N2 Mn1 . 127.84(19)
C12 N2 Mn1 . 113.10(17)
O5 N3 O1 . 122.5(3)
O5 N3 O2 . 120.3(3)
O1 N3 O2 . 117.1(2)
N2 C12 C13 . 118.0(2)
N2 C12 C8 . 122.9(3)
C13 C12 C8 . 119.1(3)
C18 C18 C17 3_556 123.8(3)
C18 C18 H18A 3_556 118.1
C17 C18 H18A . 118.1
N1 C2 C3 . 120.8(3)
N1 C2 C1 . 120.1(3)
C3 C2 C1 . 119.1(3)
C9 C8 C12 . 117.1(3)
C9 C8 C7 . 122.9(3)
C12 C8 C7 . 120.0(3)
C6 C7 C8 . 120.8(3)
C6 C7 H7A . 119.6
C8 C7 H7A . 119.6
C10 C9 C8 . 119.6(3)
C10 C9 H9A . 120.2
C8 C9 H9A . 120.2
C13 C5 C4 . 116.9(3)
C13 C5 C6 . 120.1(3)
C4 C5 C6 . 123.0(3)
C9 C10 C11 . 120.6(3)
C9 C10 H10A . 119.7
C11 C10 H10A . 119.7
C4 C3 C2 . 120.5(3)
C4 C3 H3A . 119.8
C2 C3 H3A . 119.8
C11 C14 H14A . 109.5
C11 C14 H14B . 109.5
H14A C14 H14B . 109.5
C11 C14 H14C . 109.5
H14A C14 H14C . 109.5
H14B C14 H14C . 109.5
C3 C4 C5 . 119.9(3)
C3 C4 H4A . 120.0
C5 C4 H4A . 120.0
N2 C11 C10 . 121.2(3)
N2 C11 C14 . 119.4(2)
C10 C11 C14 . 119.4(3)
C2 C1 H1A . 109.5
C2 C1 H1B . 109.5
H1A C1 H1B . 109.5
C2 C1 H1C . 109.5
H1A C1 H1C . 109.5
H1B C1 H1C . 109.5
C7 C6 C5 . 121.1(3)
C7 C6 H6A . 119.4
C5 C6 H6A . 119.4
Mn1 O1W H1W1 . 109.5
Mn1 O1W H2W1 . 109.6
H1W1 O1W H2W1 . 119.4

loop_
_geom_bond_atom_site_label_1
_geom_bond_atom_site_label_2
_geom_bond_site_symmetry_2
_geom_bond_distance
Mn1 O3 . 2.053(2)
Mn1 O1W . 2.078(2)
Mn1 N2 . 2.136(2)
Mn1 N1 . 2.191(2)
Mn1 O2 . 2.307(3)
Mn1 O1 . 2.372(3)
O2 N3 . 1.260(3)
C13 N1 . 1.358(4)
C13 C5 . 1.415(4)
C13 C12 . 1.441(4)
C17 O3 . 1.255(4)
C17 O4 . 1.251(3)
C17 C18 . 1.491(4)
N1 C2 . 1.333(4)
O1 N3 . 1.246(3)
N2 C11 . 1.336(4)
N2 C12 . 1.364(3)
N3 O5 . 1.217(4)
C12 C8 . 1.411(4)
C18 C18 3_556 1.306(5)
C18 H18A . 0.9300
C2 C3 . 1.425(5)
C2 C1 . 1.493(5)
C8 C9 . 1.404(5)
C8 C7 . 1.430(5)
C7 C6 . 1.345(6)
C7 H7A . 0.9300
C9 C10 . 1.361(5)
C9 H9A . 0.9300
C5 C4 . 1.401(5)
C5 C6 . 1.422(5)
C10 C11 . 1.406(4)
C10 H10A . 0.9300
C3 C4 . 1.349(6)
C3 H3A . 0.9300
C14 C11 . 1.505(4)
C14 H14A . 0.9600
C14 H14B . 0.9600
C14 H14C . 0.9600
C4 H4A . 0.9300
C1 H1A . 0.9600
C1 H1B . 0.9600
C1 H1C . 0.9600
C6 H6A . 0.9300
O1W H1W1 . 0.8200
O1W H2W1 . 0.8199

loop_
_geom_hbond_atom_site_label_D
_geom_hbond_atom_site_label_H
_geom_hbond_atom_site_label_A
_geom_hbond_site_symmetry_A
_geom_hbond_distance_DH
_geom_hbond_distance_HA
_geom_hbond_distance_DA
_geom_hbond_angle_DHA
_geom_hbond_publ_flag
O1W H1W1 O2 2_545 0.82 2.234 2.978(4) 151.06 yes
O1W H2W1 O4 2_555 0.82 1.866 2.677(3) 169.67 yes
C6 H6A O4 3_656 0.93 2.569 3.353(4) 142.30 yes
C9 H9A O1 2_645 0.93 2.564 3.439(5) 156.91 yes

loop_
_geom_torsion_atom_site_label_1
_geom_torsion_atom_site_label_2
_geom_torsion_atom_site_label_3
_geom_torsion_atom_site_label_4
_geom_torsion_site_symmetry_4
_geom_torsion
O3 Mn1 O2 N3 . -178.89(17)
O1W Mn1 O2 N3 . -84.32(17)
N2 Mn1 O2 N3 . 24.9(2)
N1 Mn1 O2 N3 . 92.62(17)
O1 Mn1 O2 N3 . -0.82(16)
C5 C13 N1 C2 . -1.4(4)
C12 C13 N1 C2 . 177.4(2)
C5 C13 N1 Mn1 . 172.5(2)
C12 C13 N1 Mn1 . -8.8(3)
O3 Mn1 N1 C13 . 138.51(18)
O1W Mn1 N1 C13 . -108.9(4)
N2 Mn1 N1 C13 . 9.86(17)
O2 Mn1 N1 C13 . -123.29(18)
O1 Mn1 N1 C13 . -69.06(18)
O3 Mn1 N1 C2 . -48.5(2)
O1W Mn1 N1 C2 . 64.2(5)
N2 Mn1 N1 C2 . -177.1(3)
O2 Mn1 N1 C2 . 49.7(2)
O1 Mn1 N1 C2 . 104.0(2)
O3 Mn1 O1 N3 . 4.9(3)
O1W Mn1 O1 N3 . 90.76(19)
N2 Mn1 O1 N3 . -159.3(2)
N1 Mn1 O1 N3 . -81.31(19)
O2 Mn1 O1 N3 . 0.82(16)
O4 C17 O3 Mn1 . -1.0(3)
C18 C17 O3 Mn1 . 176.98(19)
O1W Mn1 O3 C17 . 72.8(2)
N2 Mn1 O3 C17 . -44.2(2)
N1 Mn1 O3 C17 . -118.6(2)
O2 Mn1 O3 C17 . 158.80(19)
O1 Mn1 O3 C17 . 155.4(2)
O3 Mn1 N2 C11 . 97.9(2)
O1W Mn1 N2 C11 . -13.5(2)
N1 Mn1 N2 C11 . 177.8(2)
O2 Mn1 N2 C11 . -112.3(2)
O1 Mn1 N2 C11 . -91.3(2)
O3 Mn1 N2 C12 . -89.66(18)
O1W Mn1 N2 C12 . 158.93(16)
N1 Mn1 N2 C12 . -9.73(16)
O2 Mn1 N2 C12 . 60.2(2)
O1 Mn1 N2 C12 . 81.19(17)
Mn1 O1 N3 O5 . 179.0(3)
Mn1 O1 N3 O2 . -1.4(3)
Mn1 O2 N3 O5 . -179.0(2)
Mn1 O2 N3 O1 . 1.4(3)
C11 N2 C12 C13 . -178.3(2)
Mn1 N2 C12 C13 . 8.5(3)
C11 N2 C12 C8 . 0.9(4)
Mn1 N2 C12 C8 . -172.3(2)
N1 C13 C12 N2 . 0.4(3)
C5 C13 C12 N2 . 179.2(2)
N1 C13 C12 C8 . -178.8(2)
C5 C13 C12 C8 . 0.0(4)
O3 C17 C18 C18 3_556 -8.6(5)
O4 C17 C18 C18 3_556 169.5(4)
C13 N1 C2 C3 . 0.9(4)
Mn1 N1 C2 C3 . -171.7(2)
C13 N1 C2 C1 . -178.3(3)
Mn1 N1 C2 C1 . 9.1(4)
N2 C12 C8 C9 . -0.4(4)
C13 C12 C8 C9 . 178.8(2)
N2 C12 C8 C7 . -180.0(2)
C13 C12 C8 C7 . -0.8(4)
C9 C8 C7 C6 . -178.8(3)
C12 C8 C7 C6 . 0.7(5)
C12 C8 C9 C10 . -0.9(4)
C7 C8 C9 C10 . 178.6(3)
N1 C13 C5 C4 . 0.5(4)
C12 C13 C5 C4 . -178.2(2)
N1 C13 C5 C6 . 179.6(3)
C12 C13 C5 C6 . 0.8(4)
C8 C9 C10 C11 . 1.8(5)
N1 C2 C3 C4 . 0.5(5)
C1 C2 C3 C4 . 179.7(3)
C2 C3 C4 C5 . -1.3(5)
C13 C5 C4 C3 . 0.8(5)
C6 C5 C4 C3 . -178.2(3)
C12 N2 C11 C10 . 0.0(4)
Mn1 N2 C11 C10 . 172.1(2)
C12 N2 C11 C14 . -179.3(2)
Mn1 N2 C11 C14 . -7.2(4)
C9 C10 C11 N2 . -1.4(4)
C9 C10 C11 C14 . 177.9(3)
C8 C7 C6 C5 . 0.1(5)
C13 C5 C6 C7 . -0.9(5)
C4 C5 C6 C7 . 178.1(3)
